data_2010290
loop_
_publ_author_name
'Blake, Alexander J.'
'Gould, Robert O.'
'Harris, Steven G.'
'McNab, Hamish'
'Parsons, Simon'

_publ_section_title
;
 \a-Pyrone at 150 K
;
_journal_issue 12
_journal_name_full 'Acta Crystallographica Section C'
_journal_page_first 1938
_journal_page_last 1940
_journal_paper_doi 10.1107/S0108270194007225
_journal_volume 50
_journal_year 1994
_chemical_formula_moiety 'C5 H4 O2'
_chemical_formula_sum 'C5 H4 O2'
_chemical_formula_weight 96.08
_chemical_name_common \a-pyrone
_chemical_name_systematic
;
 \a-pyrone
;
_space_group_IT_number 33
_symmetry_cell_setting orthorhombic
_symmetry_space_group_name_Hall 'P 2c -2n'
_symmetry_space_group_name_H-M 'P n a 21'
_audit_creation_method SHELXL
_cell_angle_alpha 90.00
_cell_angle_beta 90.00
_cell_angle_gamma 90.00
_cell_formula_units_Z 4
_cell_length_a 19.263(10)
_cell_length_b 3.886(3)
_cell_length_c 5.902(3)
_cell_measurement_reflns_used 21
_cell_measurement_temperature 150.0(2)
_cell_measurement_theta_max 16
_cell_measurement_theta_min 14
_cell_volume 441.8(5)
_computing_cell_refinement 'Stoe DIF4  (Stoe & Cie, 1990a)'
_computing_data_collection 'Stoe DIF4  (Stoe & Cie, 1990a)'
_computing_data_reduction 'Stoe REDU4 (Stoe & Cie, 1990b)'
_computing_molecular_graphics
;
SHELXTL/PC (Sheldrick, 1992) and CAMERON (Pearce & Watkin, 1993)
;
_computing_structure_refinement 'SHELXL93 (Sheldrick, 1993)'
_computing_structure_solution 'SHELXS86 (Sheldrick, 1990)'
_diffrn_ambient_temperature 150.0(2)
_diffrn_measurement_device 'Stoe Stadi-4'
_diffrn_measurement_method \w-2\q
_diffrn_radiation_monochromator graphite
_diffrn_radiation_source 'fine-focus sealed tube'
_diffrn_radiation_type MoK\a
_diffrn_radiation_wavelength 0.71073
_diffrn_reflns_av_R_equivalents 0.0000
_diffrn_reflns_av_sigmaI/netI 0.0117
_diffrn_reflns_limit_h_max 27
_diffrn_reflns_limit_h_min 0
_diffrn_reflns_limit_k_max 5
_diffrn_reflns_limit_k_min 0
_diffrn_reflns_limit_l_max 8
_diffrn_reflns_limit_l_min 0
_diffrn_reflns_number 703
_diffrn_reflns_theta_max 30.07
_diffrn_reflns_theta_min 4.05
_diffrn_standards_decay_% none
_diffrn_standards_interval_time 60
_diffrn_standards_number 3
_exptl_absorpt_coefficient_mu 0.113
_exptl_absorpt_correction_type none
_exptl_crystal_colour Colourless
_exptl_crystal_density_diffrn 1.444
_exptl_crystal_description Cylinder
_exptl_crystal_F_000 200
_exptl_crystal_size_max 0.8
_exptl_crystal_size_mid 0.5
_exptl_crystal_size_min 0.5
_refine_diff_density_max 0.327
_refine_diff_density_min -0.273
_refine_ls_abs_structure_details 'Flack H D (1983), Acta Cryst. A39, 876-881'
_refine_ls_abs_structure_Flack 0.(2)
_refine_ls_extinction_coef 0.04(2)
_refine_ls_extinction_method 'SHELXL93 (Sheldrick, 1993)'
_refine_ls_goodness_of_fit_all 1.242
_refine_ls_goodness_of_fit_obs 1.251
_refine_ls_hydrogen_treatment refall
_refine_ls_matrix_type full
_refine_ls_number_parameters 81
_refine_ls_number_reflns 698
_refine_ls_number_restraints 1
_refine_ls_restrained_S_all 1.718
_refine_ls_restrained_S_obs 1.250
_refine_ls_R_factor_all 0.0544
_refine_ls_R_factor_obs 0.0470
_refine_ls_shift/esd_max -0.006
_refine_ls_shift/esd_mean 0.001
_refine_ls_structure_factor_coef Fsqd
_refine_ls_weighting_scheme
; calc w = 1/[\s^2^(F~o~^2^) + (0.0978P)^2^ + 0.0994P]
where P = (F~o~^2^ + 2F~c~^2^)/3
;
_refine_ls_wR_factor_all 0.2149
_refine_ls_wR_factor_obs 0.1535
_reflns_number_observed 660
_reflns_number_total 703
_reflns_observed_criterion >2sigma(I)
_cod_data_source_file ha1121.cif
_cod_data_source_block pyrone
_cod_depositor_comments
;
The following automatic conversions were performed:
'_symmetry_cell_setting' value 'Orthorhombic' changed to 'orthorhombic'
according to '/home/saulius/struct/CIF-dictionaries/cif_core.dic'
dictionary named 'cif_core.dic' version 2.4.1 from 2010-06-29.

Automatic conversion script
Id: cif_fix_enum 1527 2010-12-29 10:47:43Z saulius 

The following automatic conversions were performed:

'_symmetry_cell_setting' value 'Orthorhombic' changed to
'orthorhombic' according to
/home/saulius/struct/CIF-dictionaries/cif_core.dic dictionary named
'cif_core.dic' version 2.4.1 from 2010-06-29.

Automatic conversion script
Id: cif_fix_values 1715 2011-07-08 13:25:40Z adriana 
;
_cod_original_cell_volume 441.9(5)
_cod_database_code 2010290

loop_
_symmetry_equiv_pos_as_xyz
'x, y, z'
'-x+1/2, y+1/2, z+1/2'
'x+1/2, -y+1/2, z'
'-x, -y, z+1/2'

loop_
_atom_site_aniso_label
_atom_site_aniso_U_11
_atom_site_aniso_U_22
_atom_site_aniso_U_33
_atom_site_aniso_U_12
_atom_site_aniso_U_13
_atom_site_aniso_U_23
O1 0.0239(8) 0.0379(10) 0.0298(10) -0.0010(7) 0.0034(7) 0.0055(8)
C2 0.0258(9) 0.0289(10) 0.0272(11) -0.0026(8) -0.0011(9) -0.0009(10)
O2 0.0421(10) 0.0476(12) 0.0319(10) -0.0011(9) -0.0074(10) 0.0085(10)
C3 0.0227(9) 0.0268(10) 0.0362(14) -0.0034(7) 0.0030(10) -0.0024(11)
C4 0.0336(11) 0.0273(10) 0.0319(12) -0.0045(9) 0.0102(11) 0.0010(10)
C5 0.0402(13) 0.0315(11) 0.0298(12) 0.0004(10) 0.0001(11) 0.0072(11)
C6 0.0269(10) 0.0348(11) 0.0354(14) 0.0034(9) -0.0011(10) 0.0068(12)

loop_
_atom_site_label
_atom_site_fract_x
_atom_site_fract_y
_atom_site_fract_z
_atom_site_U_iso_or_equiv
_atom_site_thermal_displace_type
_atom_site_calc_flag
_atom_site_refinement_flags
_atom_site_occupancy
_atom_site_disorder_group
_atom_site_type_symbol
O1 0.31953(9) 0.2080(5) 0.2260(3) 0.0305(5) Uani d . 1 . O
C2 0.38637(12) 0.0882(6) 0.2600(5) 0.0273(5) Uani d . 1 . C
O2 0.39611(12) -0.0760(6) 0.4306(4) 0.0405(6) Uani d . 1 . O
C3 0.43614(11) 0.1769(6) 0.0879(5) 0.0286(6) Uani d . 1 . C
H3 0.4855(17) 0.084(7) 0.099(8) 0.025(8) Uiso d . 1 . H
C4 0.41688(13) 0.3492(6) -0.0982(5) 0.0309(6) Uani d . 1 . C
H4 0.459(3) 0.402(12) -0.210(12) 0.069(15) Uiso d . 1 . H
C5 0.34675(15) 0.4558(7) -0.1286(5) 0.0339(6) Uani d . 1 . C
H5 0.340(3) 0.584(10) -0.246(11) 0.048(12) Uiso d . 1 . H
C6 0.30114(14) 0.3809(7) 0.0352(5) 0.0324(6) Uani d . 1 . C
H6 0.256(2) 0.474(10) 0.027(9) 0.045(11) Uiso d . 1 . H

loop_
_atom_type_symbol
_atom_type_description
_atom_type_scat_dispersion_real
_atom_type_scat_dispersion_imag
_atom_type_scat_source
C C 0.0033 0.0016 'International Tables Vol C Tables 4.2.6.8 and 6.1.1.4'
H H 0.0000 0.0000 'International Tables Vol C Tables 4.2.6.8 and 6.1.1.4'
O O 0.0106 0.0060 'International Tables Vol C Tables 4.2.6.8 and 6.1.1.4'

loop_
_geom_angle_atom_site_label_1
_geom_angle_atom_site_label_2
_geom_angle_atom_site_label_3
_geom_angle
_geom_angle_publ_flag
C6 O1 C2 122.0(2) y
O2 C2 O1 116.3(2) y
O2 C2 C3 127.8(2) y
O1 C2 C3 115.9(2) y
C4 C3 C2 121.0(2) y
C4 C3 H3 119.(2) n
C2 C3 H3 120.(2) n
C3 C4 C5 120.8(2) y
C3 C4 H4 113.(3) n
C5 C4 H4 126.(3) n
C6 C5 C4 117.9(3) y
C6 C5 H5 128.(3) n
C4 C5 H5 114.(3) n
C5 C6 O1 122.4(2) y
C5 C6 H6 119.(3) n
O1 C6 H6 118.(3) n

loop_
_geom_bond_atom_site_label_1
_geom_bond_atom_site_label_2
_geom_bond_site_symmetry_2
_geom_bond_distance
_geom_bond_publ_flag
O1 C6 . 1.358(3) y
O1 C2 . 1.384(3) y
C2 O2 . 1.207(4) y
C2 C3 . 1.439(4) y
C3 C4 . 1.339(4) y
C3 H3 . 1.02(3) n
C4 C5 . 1.424(4) y
C4 H4 . 1.07(6) n
C5 C6 . 1.338(4) y
C5 H5 . 0.86(6) n
C6 H6 . 0.95(4) n

loop_
_geom_torsion_atom_site_label_1
_geom_torsion_atom_site_label_2
_geom_torsion_atom_site_label_3
_geom_torsion_atom_site_label_4
_geom_torsion
_geom_torsion_publ_flag
C6 O1 C2 O2 -176.6(2) y
C6 O1 C2 C3 3.8(4) y
O2 C2 C3 C4 177.1(3) y
O1 C2 C3 C4 -3.4(4) y
C2 C3 C4 C5 1.4(4) y
C3 C4 C5 C6 0.5(4) y
C4 C5 C6 O1 -0.2(4) y
C2 O1 C6 C5 -2.1(4) y

loop_
_cod_related_entry_id
_cod_related_entry_database
_cod_related_entry_code
1 ChemSpider 61462
